data_2300668
loop_
_publ_author_name
'Roslova, Maria'
'Smeets, Stef'
'Wang, Bin'
'Thersleff, Thomas'
'Xu, Hongyi'
'Zou, Xiaodong'

_publ_section_title
;
 <i>InsteaDMatic</i>: towards cross-platform automated continuous rotation
 electron diffraction
;
_journal_coeditor_code TE5059SUP1
_journal_issue 5
_journal_name_full 'Journal of Applied Crystallography'
_journal_page_first 1217
_journal_page_last 1224
_journal_paper_doi 10.1107/S1600576720009590
_journal_volume 53
_journal_year 2020
_chemical_formula_moiety 'O24 Si12'
_chemical_formula_sum 'O24 Si12'
_chemical_formula_weight 721.01
_space_group_crystal_system orthorhombic
_space_group_IT_number 62
_space_group_name_Hall '-P 2ac 2n'
_space_group_name_H-M_alt 'P n m a'
_audit_creation_date 2020-04-16
_audit_creation_method
;
Olex2 1.2
(compiled 2018.05.29 svn.r3508 for OlexSys, GUI svn.r5506)
;
_cell_angle_alpha 90
_cell_angle_beta 90
_cell_angle_gamma 90
_cell_formula_units_Z 8
_cell_length_a 20.022(4)
_cell_length_b 19.899(4)
_cell_length_c 13.383(3)
_cell_measurement_temperature 293(2)
_cell_volume 5332.0(19)
_computing_molecular_graphics 'Olex2 (Dolomanov et al., 2009)'
_computing_publication_material 'Olex2 (Dolomanov et al., 2009)'
_computing_structure_refinement 'ShelXL (Sheldrick, 2015)'
_diffrn_ambient_temperature 293(2)
_diffrn_measured_fraction_theta_full 0.968
_diffrn_measured_fraction_theta_max 0.928
_diffrn_measurement_device_type 'Themis Z'
_diffrn_measurement_method cRED
_diffrn_radiation_type '300 kV electrons'
_diffrn_radiation_wavelength 0.019
_diffrn_reflns_av_R_equivalents 0.3082
_diffrn_reflns_av_unetI/netI 0.1708
_diffrn_reflns_Laue_measured_fraction_full 0.968
_diffrn_reflns_Laue_measured_fraction_max 0.928
_diffrn_reflns_limit_h_max 24
_diffrn_reflns_limit_h_min -24
_diffrn_reflns_limit_k_max 24
_diffrn_reflns_limit_k_min -24
_diffrn_reflns_limit_l_max 16
_diffrn_reflns_limit_l_min -16
_diffrn_reflns_number 61596
_diffrn_reflns_point_group_measured_fraction_full 0.968
_diffrn_reflns_point_group_measured_fraction_max 0.928
_diffrn_reflns_theta_full 0.653
_diffrn_reflns_theta_max 0.678
_diffrn_reflns_theta_min 0.049
_diffrn_source XFEG
_exptl_absorpt_coefficient_mu 0.000
_exptl_crystal_density_diffrn 1.796
_exptl_crystal_description 'merged dataset'
_exptl_crystal_F_000 939
_refine_diff_density_max 0.304
_refine_diff_density_min -0.200
_refine_diff_density_rms 0.061
_refine_ls_extinction_coef 838(17)
_refine_ls_extinction_expression Fc^*^=kFc[1+0.001xFc^2^\l^3^/sin(2\q)]^-1/4^
_refine_ls_extinction_method 'SHELXL-2018/3 (Sheldrick 2018)'
_refine_ls_goodness_of_fit_ref 1.583
_refine_ls_hydrogen_treatment undef
_refine_ls_matrix_type full
_refine_ls_number_parameters 332
_refine_ls_number_reflns 5159
_refine_ls_number_restraints 2
_refine_ls_restrained_S_all 1.584
_refine_ls_R_factor_all 0.2612
_refine_ls_R_factor_gt 0.1992
_refine_ls_shift/su_max 0.002
_refine_ls_shift/su_mean 0.000
_refine_ls_structure_factor_coef Fsqd
_refine_ls_weighting_details 'w=1/[\s^2^(Fo^2^)+(0.2000P)^2^] where P=(Fo^2^+2Fc^2^)/3'
_refine_ls_weighting_scheme calc
_refine_ls_wR_factor_gt 0.5092
_refine_ls_wR_factor_ref 0.5465
_reflns_Friedel_coverage 0.000
_reflns_number_gt 2854
_reflns_number_total 5159
_reflns_threshold_expression 'I > 2\s(I)'
_cod_data_source_file te5059sup1.cif
_cod_data_source_block zsm5_cluster_3_saed
_cod_depositor_comments 'Adding full bibliography for 2300668--2300669.cif.'
_cod_database_code 2300668
_cod_database_fobs_code 2300668
_shelx_shelxl_version_number 2018/3
_shelx_space_group_comment
;
The symmetry employed for this shelxl refinement is uniquely defined
by the following loop, which should always be used as a source of
symmetry information in preference to the above space-group names.
They are only intended as comments.
;
_olex2_refinement_description
;
1. Restrained distances
 Si11-O10
 1.6 with sigma of 0.02
 Si6-O18
 1.6 with sigma of 0.02
;
_olex2_submission_special_instructions 'No special instructions were received'

loop_
_space_group_symop_operation_xyz
'x, y, z'
'-x+1/2, -y, z+1/2'
'x+1/2, -y+1/2, -z+1/2'
'-x, y+1/2, -z'
'-x, -y, -z'
'x-1/2, y, -z-1/2'
'-x-1/2, y-1/2, z-1/2'
'x, -y-1/2, z'

loop_
_atom_site_label
_atom_site_type_symbol
_atom_site_fract_x
_atom_site_fract_y
_atom_site_fract_z
_atom_site_U_iso_or_equiv
_atom_site_adp_type
_atom_site_occupancy
_atom_site_site_symmetry_order
_atom_site_calc_flag
_atom_site_refinement_flags_posn
_atom_site_refinement_flags_adp
_atom_site_refinement_flags_occupancy
_atom_site_disorder_assembly
_atom_site_disorder_group
Si1 Si 0.4229(3) 0.0585(2) -0.3393(3) 0.0654(13) Uani 1 1 d . . . . .
Si2 Si 0.3072(3) 0.0296(3) -0.1934(4) 0.0745(15) Uani 1 1 d . . . . .
Si3 Si 0.2804(3) 0.0629(2) 0.0304(3) 0.0640(13) Uani 1 1 d . . . . .
Si4 Si 0.1219(3) 0.0637(2) 0.0257(3) 0.0623(13) Uani 1 1 d . . . . .
Si5 Si 0.0714(2) 0.0284(2) -0.1857(3) 0.0560(12) Uani 1 1 d . . . . .
Si6 Si 0.1854(3) 0.0588(2) -0.3323(4) 0.0629(13) Uani 1 1 d D . . . .
Si7 Si 0.4219(3) -0.1719(2) -0.3300(3) 0.0695(14) Uani 1 1 d . . . . .
Si8 Si 0.3073(3) -0.1293(2) -0.1887(3) 0.0672(14) Uani 1 1 d . . . . .
Si9 Si 0.2758(3) -0.17362(19) 0.0274(3) 0.0627(13) Uani 1 1 d . . . . .
Si10 Si 0.1204(3) -0.1739(2) 0.0262(3) 0.0714(15) Uani 1 1 d . . . . .
Si11 Si 0.0683(2) -0.13006(19) -0.1847(3) 0.0606(12) Uani 1 1 d D . . . .
Si12 Si 0.1863(3) -0.1727(2) -0.3226(4) 0.0682(14) Uani 1 1 d . . . . .
O1 O 0.3729(6) 0.0565(4) -0.2456(7) 0.102(3) Uani 1 1 d . . . . .
O2 O 0.3057(5) 0.0588(4) -0.0855(6) 0.092(3) Uani 1 1 d . . . . .
O3 O 0.2000(6) 0.0588(6) 0.0300(10) 0.119(4) Uani 1 1 d . . . . .
O4 O 0.0998(6) 0.0609(4) -0.0871(6) 0.103(3) Uani 1 1 d . . . . .
O5 O 0.1137(5) 0.0540(4) -0.2778(7) 0.095(3) Uani 1 1 d . . . . .
O6 O 0.2432(7) 0.0561(4) -0.2501(8) 0.108(3) Uani 1 1 d . . . . .
O7 O 0.3750(5) -0.1525(5) -0.2351(6) 0.105(3) Uani 1 1 d . . . . .
O8 O 0.3081(5) -0.1551(6) -0.0772(6) 0.109(3) Uani 1 1 d . . . . .
O9 O 0.1986(5) -0.1570(5) 0.0259(10) 0.116(4) Uani 1 1 d . . . . .
O10 O 0.0886(7) -0.1594(6) -0.0827(7) 0.140(5) Uani 1 1 d D . . . .
O11 O 0.1165(6) -0.1570(5) -0.2706(7) 0.114(3) Uani 1 1 d . . . . .
O12 O 0.2425(6) -0.1539(6) -0.2438(7) 0.119(4) Uani 1 1 d . . . . .
O13 O 0.3084(10) -0.0510(6) -0.1880(13) 0.180(8) Uani 1 1 d . . . . .
O14 O 0.0742(7) -0.0512(4) -0.1820(8) 0.121(4) Uani 1 1 d . . . . .
O15 O 0.4165(6) 0.1268(4) -0.3944(8) 0.112(4) Uani 1 1 d . . . . .
O16 O 0.4111(6) -0.0006(4) -0.4136(7) 0.112(3) Uani 1 1 d . . . . .
O17 O 0.4020(5) -0.1316(3) -0.4297(6) 0.090(3) Uani 1 1 d . . . . .
O18 O 0.1887(5) 0.1306(4) -0.3900(7) 0.090(3) Uani 1 1 d D . . . .
O19 O 0.1909(5) -0.0008(4) -0.4122(7) 0.097(3) Uani 1 1 d . . . . .
O20 O 0.1938(5) -0.1311(4) -0.4205(7) 0.091(3) Uani 1 1 d . . . . .
O21 O -0.0020(6) 0.0514(4) -0.2048(7) 0.095(3) Uani 1 1 d . . . . .
O22 O -0.0048(5) -0.1522(5) -0.2086(7) 0.100(3) Uani 1 1 d . . . . .
O23 O 0.4178(10) -0.250000 -0.3591(11) 0.132(6) Uani 1 2 d S T P . .
O24 O 0.1902(8) -0.250000 -0.3541(12) 0.124(6) Uani 1 2 d S T P . .
O25 O 0.2906(6) -0.250000 0.0539(7) 0.076(3) Uani 1 2 d S T P . .
O26 O 0.1056(8) -0.250000 0.0563(13) 0.117(5) Uani 1 2 d S T P . .

loop_
_atom_site_aniso_label
_atom_site_aniso_U_11
_atom_site_aniso_U_22
_atom_site_aniso_U_33
_atom_site_aniso_U_23
_atom_site_aniso_U_13
_atom_site_aniso_U_12
Si1 0.053(4) 0.075(3) 0.068(2) 0.0014(18) 0.006(2) 0.012(2)
Si2 0.074(4) 0.077(3) 0.073(3) -0.001(2) 0.013(2) -0.002(2)
Si3 0.060(4) 0.068(3) 0.063(3) -0.0086(18) -0.008(2) 0.008(2)
Si4 0.057(4) 0.073(3) 0.057(2) -0.0072(17) 0.008(2) -0.002(2)
Si5 0.046(3) 0.062(2) 0.061(2) -0.0039(17) 0.0089(19) 0.0023(18)
Si6 0.057(4) 0.067(3) 0.065(3) 0.0087(18) 0.012(2) -0.0025(18)
Si7 0.061(4) 0.069(3) 0.078(3) -0.002(2) 0.002(2) -0.002(2)
Si8 0.075(4) 0.070(3) 0.056(2) -0.007(2) 0.004(2) -0.003(2)
Si9 0.066(4) 0.057(2) 0.065(2) 0.0010(17) -0.009(2) -0.0030(19)
Si10 0.071(4) 0.058(3) 0.085(3) 0.006(2) -0.001(2) 0.001(2)
Si11 0.055(3) 0.063(3) 0.064(2) 0.0033(17) 0.010(2) 0.0039(19)
Si12 0.061(4) 0.068(3) 0.076(3) 0.002(2) 0.010(2) -0.009(2)
O1 0.088(8) 0.123(7) 0.094(5) -0.009(4) 0.040(5) -0.019(5)
O2 0.111(9) 0.112(7) 0.053(4) -0.016(3) 0.008(4) -0.002(4)
O3 0.065(9) 0.169(12) 0.123(9) 0.000(6) -0.009(5) 0.000(5)
O4 0.134(10) 0.101(6) 0.075(4) -0.009(4) -0.033(5) -0.016(5)
O5 0.067(7) 0.119(6) 0.099(5) 0.014(4) 0.035(5) 0.003(4)
O6 0.123(11) 0.102(6) 0.099(6) 0.011(4) 0.004(6) 0.009(5)
O7 0.097(9) 0.129(7) 0.089(5) 0.005(5) 0.021(5) 0.017(6)
O8 0.110(10) 0.143(8) 0.075(5) 0.029(5) 0.009(4) 0.004(5)
O9 0.054(7) 0.095(6) 0.199(11) -0.012(7) 0.010(6) 0.000(4)
O10 0.182(14) 0.134(8) 0.102(6) 0.028(6) -0.044(7) -0.019(8)
O11 0.109(10) 0.106(6) 0.127(7) -0.040(5) 0.017(6) 0.016(5)
O12 0.105(10) 0.145(8) 0.106(6) 0.008(6) -0.010(6) -0.054(7)
O13 0.29(3) 0.098(8) 0.152(12) -0.058(7) -0.012(10) 0.030(8)
O14 0.173(13) 0.057(4) 0.132(8) 0.016(4) 0.020(7) -0.009(4)
O15 0.113(9) 0.071(5) 0.151(8) 0.014(5) -0.058(7) -0.007(4)
O16 0.154(10) 0.079(5) 0.103(5) -0.008(4) -0.046(6) 0.005(5)
O17 0.108(8) 0.071(4) 0.091(5) 0.021(3) -0.002(5) 0.020(4)
O18 0.105(8) 0.081(5) 0.084(5) 0.005(4) 0.034(4) 0.000(4)
O19 0.114(9) 0.066(5) 0.111(6) -0.028(4) 0.001(5) 0.016(4)
O20 0.099(8) 0.083(5) 0.091(5) 0.016(4) 0.018(4) -0.016(4)
O21 0.090(8) 0.115(7) 0.079(4) 0.008(4) 0.004(4) 0.012(4)
O22 0.067(8) 0.130(7) 0.102(5) 0.012(5) 0.000(4) -0.024(5)
O23 0.20(2) 0.064(7) 0.128(10) 0.000 -0.002(10) 0.000
O24 0.195(19) 0.036(5) 0.141(11) 0.000 0.045(9) 0.000
O25 0.105(10) 0.062(6) 0.061(5) 0.000 -0.012(5) 0.000
O26 0.096(12) 0.063(6) 0.192(13) 0.000 -0.012(9) 0.000

loop_
_atom_type_symbol
_atom_type_description
_atom_type_scat_dispersion_real
_atom_type_scat_dispersion_imag
_atom_type_scat_source
O O 0.0000 0.0000 'International Tables Vol C Tables 4.2.6.8 and 6.1.1.4'
Si Si 0.0000 0.0000 'International Tables Vol C Tables 4.2.6.8 and 6.1.1.4'

loop_
_geom_angle_atom_site_label_1
_geom_angle_atom_site_label_2
_geom_angle_atom_site_label_3
_geom_angle
_geom_angle_site_symmetry_1
_geom_angle_site_symmetry_3
_geom_angle_publ_flag
O1 Si1 O21 107.0(6) . 6_655 ?
O15 Si1 O1 109.9(6) . . ?
O15 Si1 O16 110.2(6) . . ?
O15 Si1 O21 109.0(6) . 6_655 ?
O16 Si1 O1 112.6(6) . . ?
O16 Si1 O21 107.9(6) . 6_655 ?
O1 Si2 O13 110.2(8) . . ?
O2 Si2 O1 107.4(6) . . ?
O2 Si2 O6 107.7(6) . . ?
O2 Si2 O13 109.3(7) . . ?
O6 Si2 O1 110.5(7) . . ?
O6 Si2 O13 111.5(8) . . ?
O3 Si3 O2 107.7(6) . . ?
O19 Si3 O2 108.2(6) 2 . ?
O19 Si3 O3 109.2(6) 2 . ?
O19 Si3 O20 110.6(6) 2 2 ?
O20 Si3 O2 109.5(5) 2 . ?
O20 Si3 O3 111.6(6) 2 . ?
O3 Si4 O4 108.3(7) . . ?
O3 Si4 O16 109.6(7) . 2 ?
O4 Si4 O16 109.7(6) . 2 ?
O17 Si4 O3 110.3(6) 2 . ?
O17 Si4 O4 108.3(5) 2 . ?
O17 Si4 O16 110.7(5) 2 2 ?
O4 Si5 O5 109.1(6) . . ?
O4 Si5 O14 111.8(6) . . ?
O5 Si5 O14 109.1(5) . . ?
O21 Si5 O4 110.9(6) . . ?
O21 Si5 O5 106.5(5) . . ?
O21 Si5 O14 109.3(7) . . ?
O5 Si6 O18 107.7(5) . . ?
O6 Si6 O5 109.3(6) . . ?
O6 Si6 O18 109.0(6) . . ?
O6 Si6 O19 112.7(5) . . ?
O19 Si6 O5 108.6(5) . . ?
O19 Si6 O18 109.4(5) . . ?
O17 Si7 O7 112.7(5) . . ?
O22 Si7 O7 102.7(6) 6_655 . ?
O22 Si7 O17 111.9(6) 6_655 . ?
O22 Si7 O23 111.2(8) 6_655 . ?
O23 Si7 O7 113.0(8) . . ?
O23 Si7 O17 105.6(6) . . ?
O7 Si8 O8 105.6(6) . . ?
O7 Si8 O12 116.0(7) . . ?
O12 Si8 O8 110.6(6) . . ?
O13 Si8 O7 106.6(9) . . ?
O13 Si8 O8 108.6(8) . . ?
O13 Si8 O12 109.1(9) . . ?
O8 Si9 O25 110.1(7) . . ?
O9 Si9 O8 109.8(6) . . ?
O9 Si9 O25 112.7(6) . . ?
O18 Si9 O8 108.1(6) 2 . ?
O18 Si9 O9 109.7(6) 2 . ?
O18 Si9 O25 106.3(5) 2 . ?
O9 Si10 O10 110.2(7) . . ?
O15 Si10 O9 109.3(6) 2 . ?
O15 Si10 O10 108.2(7) 2 . ?
O26 Si10 O9 112.5(7) . . ?
O26 Si10 O10 108.9(8) . . ?
O26 Si10 O15 107.7(7) . 2 ?
O10 Si11 O11 110.7(7) . . ?
O10 Si11 O14 109.8(7) . . ?
O10 Si11 O22 108.7(7) . . ?
O14 Si11 O11 107.9(6) . . ?
O22 Si11 O11 108.9(6) . . ?
O22 Si11 O14 110.8(7) . . ?
O11 Si12 O24 110.3(7) . . ?
O12 Si12 O11 106.6(7) . . ?
O12 Si12 O24 111.6(9) . . ?
O20 Si12 O11 110.4(6) . . ?
O20 Si12 O12 111.3(5) . . ?
O20 Si12 O24 106.6(7) . . ?
Si2 O1 Si1 150.7(7) . . ?
Si2 O2 Si3 154.9(7) . . ?
Si4 O3 Si3 173.2(9) . . ?
Si4 O4 Si5 156.8(6) . . ?
Si5 O5 Si6 148.1(7) . . ?
Si2 O6 Si6 158.3(7) . . ?
Si8 O7 Si7 152.0(7) . . ?
Si8 O8 Si9 155.0(8) . . ?
Si9 O9 Si10 155.7(7) . . ?
Si11 O10 Si10 166.2(9) . . ?
Si12 O11 Si11 155.8(8) . . ?
Si8 O12 Si12 166.2(7) . . ?
Si8 O13 Si2 176.6(13) . . ?
Si11 O14 Si5 173.0(10) . . ?
Si1 O15 Si10 150.2(7) . 2_554 ?
Si1 O16 Si4 163.4(9) . 2_554 ?
Si4 O17 Si7 146.2(6) 2_554 . ?
Si9 O18 Si6 146.5(6) 2_554 . ?
Si3 O19 Si6 159.8(7) 2_554 . ?
Si12 O20 Si3 146.3(7) . 2_554 ?
Si5 O21 Si1 147.1(6) . 6 ?
Si11 O22 Si7 149.4(7) . 6 ?
Si7 O23 Si7 151.3(11) 8 . ?
Si12 O24 Si12 148.8(11) . 8 ?
Si9 O25 Si9 146.2(8) . 8 ?
Si10 O26 Si10 143.5(13) 8 . ?

loop_
_geom_bond_atom_site_label_1
_geom_bond_atom_site_label_2
_geom_bond_distance
_geom_bond_site_symmetry_2
_geom_bond_publ_flag
Si1 O1 1.605(9) . ?
Si1 O15 1.551(9) . ?
Si1 O16 1.558(9) . ?
Si1 O21 1.621(12) 6_655 ?
Si2 O1 1.582(10) . ?
Si2 O2 1.557(9) . ?
Si2 O6 1.580(13) . ?
Si2 O13 1.607(13) . ?
Si3 O2 1.634(9) . ?
Si3 O3 1.612(12) . ?
Si3 O19 1.565(8) 2 ?
Si3 O20 1.593(8) 2 ?
Si4 O3 1.569(12) . ?
Si4 O4 1.574(9) . ?
Si4 O16 1.635(9) 2 ?
Si4 O17 1.552(8) 2 ?
Si5 O4 1.576(8) . ?
Si5 O5 1.579(9) . ?
Si5 O14 1.586(8) . ?
Si5 O21 1.561(11) . ?
Si6 O5 1.612(10) . ?
Si6 O6 1.598(13) . ?
Si6 O18 1.627(8) . ?
Si6 O19 1.600(9) . ?
Si7 O7 1.627(10) . ?
Si7 O17 1.608(8) . ?
Si7 O22 1.604(10) 6_655 ?
Si7 O23 1.604(6) . ?
Si8 O7 1.560(10) . ?
Si8 O8 1.579(9) . ?
Si8 O12 1.570(11) . ?
Si8 O13 1.557(13) . ?
Si9 O8 1.586(9) . ?
Si9 O9 1.581(11) . ?
Si9 O18 1.567(8) 2 ?
Si9 O25 1.589(5) . ?
Si10 O9 1.602(11) . ?
Si10 O10 1.617(10) . ?
Si10 O15 1.599(9) 2 ?
Si10 O26 1.594(7) . ?
Si11 O10 1.539(9) . ?
Si11 O11 1.593(10) . ?
Si11 O14 1.573(8) . ?
Si11 O22 1.562(10) . ?
Si12 O11 1.592(11) . ?
Si12 O12 1.587(11) . ?
Si12 O20 1.558(9) . ?
Si12 O24 1.597(6) . ?
